data_7101642
loop_
_publ_author_name
'Ram\'irez, Juan'
'Stadler, Adrian-Mihail'
'Kyritsakas, Nathalie'
'Lehn, Jean-Marie'

_publ_section_title
;
 Solvent-modulated reversible conversion of a [2 x 2]-grid into a
 pincer-like complex.
;
_journal_issue 3
_journal_name_full 'Chemical communications (Cambridge, England)'
_journal_page_first 237
_journal_page_last 239
_journal_paper_doi 10.1039/b612222a
_journal_year 2007
_chemical_formula_moiety 'C27 H27 Co N11, 2(Cl O4)'
_chemical_formula_sum 'C27 H27 Cl2 Co N11 O8'
_chemical_formula_weight 763.43
_chemical_name_systematic
;
?
;
_space_group_IT_number 15
_symmetry_cell_setting monoclinic
_symmetry_space_group_name_Hall '-C 2yc'
_symmetry_space_group_name_H-M 'C 1 2/c 1'
_atom_sites_solution_hydrogens geom
_atom_sites_solution_primary direct
_atom_sites_solution_secondary difmap
_audit_creation_method SHELXL-97
_cell_angle_alpha 90.00
_cell_angle_beta 112.93(2)
_cell_angle_gamma 90.00
_cell_formula_units_Z 4
_cell_length_a 15.542(4)
_cell_length_b 16.699(4)
_cell_length_c 13.539(3)
_cell_measurement_reflns_used 4680
_cell_measurement_temperature 173(2)
_cell_measurement_theta_max 27.47
_cell_measurement_theta_min 2.3
_cell_volume 3236.2(14)
_computing_cell_refinement 'Denzo (Nonius B.V., 1998)'
_computing_data_collection 'Collect (Nonius B.V., 1998)'
_computing_data_reduction 'Denzo (Nonius B.V., 1998)'
_computing_molecular_graphics 'PLATON 98 (Spek, 1998)'
_computing_publication_material 'SHELXL-97 (Sheldrick, 1997)'
_computing_structure_refinement 'SHELXL-97 (Sheldrick, 1997)'
_computing_structure_solution 'SHELXS-97 (Sheldrick, 1997)'
_diffrn_ambient_temperature 173(2)
_diffrn_measured_fraction_theta_full 0.992
_diffrn_measured_fraction_theta_max 0.992
_diffrn_measurement_device_type KappaCCD
_diffrn_measurement_method '\p scans'
_diffrn_radiation_monochromator graphite
_diffrn_radiation_source 'fine-focus sealed tube'
_diffrn_radiation_type MoK\a
_diffrn_radiation_wavelength 0.71073
_diffrn_reflns_av_R_equivalents 0.0000
_diffrn_reflns_av_sigmaI/netI 0.0738
_diffrn_reflns_limit_h_max 20
_diffrn_reflns_limit_h_min 0
_diffrn_reflns_limit_k_max 21
_diffrn_reflns_limit_k_min 0
_diffrn_reflns_limit_l_max 16
_diffrn_reflns_limit_l_min -17
_diffrn_reflns_number 3679
_diffrn_reflns_theta_full 27.47
_diffrn_reflns_theta_max 27.47
_diffrn_reflns_theta_min 2.09
_diffrn_standards_decay_% 0
_diffrn_standards_interval_count 0
_diffrn_standards_interval_time .
_diffrn_standards_number 0
_exptl_absorpt_coefficient_mu 0.762
_exptl_absorpt_correction_type none
_exptl_crystal_colour colorless
_exptl_crystal_density_diffrn 1.567
_exptl_crystal_density_meas ?
_exptl_crystal_density_method 'not measured'
_exptl_crystal_description prism
_exptl_crystal_F_000 1564
_exptl_crystal_size_max 0.10
_exptl_crystal_size_mid 0.10
_exptl_crystal_size_min 0.10
_refine_diff_density_max 0.626
_refine_diff_density_min -0.638
_refine_diff_density_rms 0.078
_refine_ls_extinction_method none
_refine_ls_goodness_of_fit_ref 1.035
_refine_ls_hydrogen_treatment constr
_refine_ls_matrix_type full
_refine_ls_number_parameters 242
_refine_ls_number_reflns 3679
_refine_ls_number_restraints 0
_refine_ls_restrained_S_all 1.035
_refine_ls_R_factor_all 0.0793
_refine_ls_R_factor_gt 0.0488
_refine_ls_shift/su_max 0.016
_refine_ls_shift/su_mean 0.003
_refine_ls_structure_factor_coef Fsqd
_refine_ls_weighting_details 'calc w=1/[\s^2^(Fo^2^)+(0.0685P)^2^+0.0000P] where P=(Fo^2^+2Fc^2^)/3'
_refine_ls_weighting_scheme calc
_refine_ls_wR_factor_gt 0.1211
_refine_ls_wR_factor_ref 0.1357
_reflns_number_gt 2528
_reflns_number_total 3679
_reflns_threshold_expression >2sigma(I)
_cod_data_source_file b612222a.txt
_cod_data_source_block st1581
_cod_depositor_comments
;
The following automatic conversions were performed:

'_exptl_crystal_density_meas' value 'none' was changed to '?' - the
value is perceived as not measured.

Automatic conversion script
Id: cif_fix_values 3008 2015-01-20 13:52:24Z robertas 
;
_cod_original_sg_symbol_H-M C2/c
_cod_database_code 7101642

loop_
_symmetry_equiv_pos_as_xyz
'x, y, z'
'-x, y, -z+1/2'
'x+1/2, y+1/2, z'
'-x+1/2, y+1/2, -z+1/2'
'-x, -y, -z'
'x, -y, z-1/2'
'-x+1/2, -y+1/2, -z'
'x+1/2, -y+1/2, z-1/2'

loop_
_atom_site_label
_atom_site_type_symbol
_atom_site_fract_x
_atom_site_fract_y
_atom_site_fract_z
_atom_site_U_iso_or_equiv
_atom_site_adp_type
_atom_site_occupancy
_atom_site_symmetry_multiplicity
_atom_site_calc_flag
_atom_site_refinement_flags
Co Co 0.5000 0.16137(3) 0.2500 0.02427(18) Uani 1 2 d S
N1 N 0.61392(16) 0.16738(12) 0.19976(18) 0.0292(5) Uani 1 1 d .
C1 C 0.6740(2) 0.17579(16) 0.1736(2) 0.0344(7) Uani 1 1 d .
C2 C 0.7511(3) 0.1841(2) 0.1392(4) 0.0665(12) Uani 1 1 d .
N2 N 0.58253(15) 0.26031(13) 0.36348(18) 0.0274(5) Uani 1 1 d .
C3 C 0.5981(2) 0.33481(16) 0.3377(2) 0.0346(7) Uani 1 1 d .
C4 C 0.6412(2) 0.39348(17) 0.4132(3) 0.0441(8) Uani 1 1 d .
C5 C 0.6724(2) 0.3746(2) 0.5207(3) 0.0485(9) Uani 1 1 d .
C6 C 0.6622(2) 0.29721(18) 0.5492(2) 0.0411(8) Uani 1 1 d .
C7 C 0.61729(18) 0.24185(17) 0.4691(2) 0.0299(6) Uani 1 1 d .
C8 C 0.61273(19) 0.15819(16) 0.4951(2) 0.0304(6) Uani 1 1 d .
N3 N 0.57721(15) 0.11068(12) 0.41670(17) 0.0256(5) Uani 1 1 d .
N4 N 0.57510(16) 0.03041(12) 0.43210(18) 0.0284(5) Uani 1 1 d .
C9 C 0.6240(2) -0.00599(17) 0.5368(2) 0.0338(7) Uani 1 1 d .
N5 N 0.5000 0.03023(17) 0.2500 0.0254(7) Uani 1 2 d S
C10 C 0.53533(18) -0.01297(15) 0.3393(2) 0.0267(6) Uani 1 1 d .
N6 N 0.53409(16) -0.09279(12) 0.34570(19) 0.0308(6) Uani 1 1 d .
C11 C 0.5000 -0.1292(2) 0.2500 0.0290(9) Uani 1 2 d S
C12 C 0.5000 -0.2182(2) 0.2500 0.0330(10) Uani 1 2 d S
C13 C 0.4806(2) -0.26017(17) 0.1546(3) 0.0393(8) Uani 1 1 d .
C14 C 0.4811(2) -0.34324(18) 0.1547(3) 0.0476(9) Uani 1 1 d .
C15 C 0.5000 -0.3841(2) 0.2500 0.0504(13) Uani 1 2 d S
Cl Cl 0.77616(5) 0.91933(5) 0.33185(6) 0.0433(2) Uani 1 1 d .
O1 O 0.7195(2) 0.86549(15) 0.2551(2) 0.0789(10) Uani 1 1 d .
O2 O 0.7618(3) 0.9281(3) 0.4244(2) 0.1225(16) Uani 1 1 d .
O3 O 0.8025(5) 0.9814(3) 0.2831(5) 0.0617(17) Uani 0.50 1 d P
O4 O 0.8592(4) 0.8640(4) 0.3803(4) 0.0651(15) Uani 0.50 1 d P
O5 O 0.7083(4) 0.9902(3) 0.2928(5) 0.0756(17) Uani 0.50 1 d P
O6 O 0.8611(5) 0.9480(6) 0.3327(7) 0.111(3) Uani 0.50 1 d P
H1 H 0.7674 0.2392 0.1406 0.085 Uiso 1 1 d .
H2 H 0.8035 0.1549 0.1863 0.085 Uiso 1 1 d .
H3 H 0.7331 0.1641 0.0684 0.085 Uiso 1 1 d .
H4 H 0.5791 0.3480 0.2641 0.044 Uiso 1 1 d .
H5 H 0.6493 0.4458 0.3911 0.058 Uiso 1 1 d .
H6 H 0.6995 0.4144 0.5735 0.064 Uiso 1 1 d .
H7 H 0.6852 0.2818 0.6222 0.052 Uiso 1 1 d .
H8 H 0.6363 0.1397 0.5677 0.039 Uiso 1 1 d .
H9 H 0.6142 -0.0622 0.5309 0.045 Uiso 1 1 d .
H10 H 0.6887 0.0052 0.5602 0.045 Uiso 1 1 d .
H11 H 0.6004 0.0155 0.5859 0.045 Uiso 1 1 d .
H12 H 0.4663 -0.2318 0.0894 0.052 Uiso 1 1 d .
H13 H 0.4695 -0.3721 0.0904 0.063 Uiso 1 1 d .
H14 H 0.5000 -0.4410 0.2500 0.065 Uiso 1 2 d S

loop_
_atom_site_aniso_label
_atom_site_aniso_U_11
_atom_site_aniso_U_22
_atom_site_aniso_U_33
_atom_site_aniso_U_23
_atom_site_aniso_U_13
_atom_site_aniso_U_12
Co 0.0272(3) 0.0251(3) 0.0207(3) 0.000 0.0097(2) 0.000
N1 0.0304(12) 0.0304(12) 0.0275(13) -0.0043(10) 0.0121(10) -0.0017(10)
C1 0.0333(16) 0.0349(15) 0.0373(18) -0.0133(13) 0.0164(14) -0.0056(12)
C2 0.056(2) 0.075(2) 0.092(3) -0.040(2) 0.055(2) -0.028(2)
N2 0.0263(12) 0.0320(12) 0.0250(13) -0.0017(10) 0.0111(10) -0.0005(9)
C3 0.0316(15) 0.0328(15) 0.0421(19) 0.0013(13) 0.0173(14) -0.0032(13)
C4 0.0341(16) 0.0342(16) 0.062(2) -0.0050(16) 0.0165(16) -0.0068(13)
C5 0.052(2) 0.0429(18) 0.050(2) -0.0207(17) 0.0189(17) -0.0130(16)
C6 0.0498(19) 0.0409(17) 0.0333(18) -0.0101(14) 0.0168(15) -0.0075(15)
C7 0.0278(15) 0.0382(15) 0.0243(15) -0.0062(12) 0.0107(12) -0.0023(12)
C8 0.0327(15) 0.0387(15) 0.0180(14) -0.0001(12) 0.0078(12) 0.0010(13)
N3 0.0266(11) 0.0271(11) 0.0231(12) 0.0003(10) 0.0098(9) 0.0026(9)
N4 0.0343(13) 0.0261(11) 0.0227(12) 0.0018(10) 0.0088(10) -0.0001(10)
C9 0.0356(16) 0.0388(15) 0.0225(15) 0.0102(12) 0.0062(13) 0.0048(13)
N5 0.0296(17) 0.0272(15) 0.0190(16) 0.000 0.0089(14) 0.000
C10 0.0264(14) 0.0282(13) 0.0265(15) 0.0036(12) 0.0115(12) 0.0019(11)
N6 0.0314(13) 0.0278(12) 0.0339(14) 0.0025(11) 0.0136(11) 0.0004(10)
C11 0.0242(19) 0.0287(19) 0.036(2) 0.000 0.0142(17) 0.000
C12 0.026(2) 0.0277(19) 0.046(3) 0.000 0.0140(19) 0.000
C13 0.0381(17) 0.0320(15) 0.047(2) -0.0044(14) 0.0151(15) -0.0026(13)
C14 0.0430(18) 0.0347(16) 0.065(3) -0.0086(17) 0.0214(18) -0.0029(15)
C15 0.040(3) 0.027(2) 0.079(4) 0.000 0.017(3) 0.000
Cl 0.0479(5) 0.0502(5) 0.0316(5) -0.0116(3) 0.0154(4) -0.0052(4)
O1 0.118(2) 0.0542(14) 0.0365(14) -0.0075(13) 0.0000(15) -0.0340(16)
O2 0.120(3) 0.214(4) 0.051(2) -0.043(2) 0.051(2) -0.083(3)
O3 0.087(5) 0.064(3) 0.049(4) -0.011(3) 0.042(4) -0.041(4)
O4 0.059(3) 0.086(4) 0.039(3) -0.005(3) 0.006(2) 0.030(3)
O5 0.082(4) 0.056(3) 0.066(4) -0.009(3) 0.004(3) 0.016(3)
O6 0.063(5) 0.156(8) 0.133(8) -0.096(7) 0.061(5) -0.052(5)

loop_
_atom_type_symbol
_atom_type_description
_atom_type_scat_dispersion_real
_atom_type_scat_dispersion_imag
_atom_type_scat_source
Co Co 0.3494 0.9721 'International Tables Vol C Tables 4.2.6.8 and 6.1.1.4'
Cl Cl 0.1484 0.1585 'International Tables Vol C Tables 4.2.6.8 and 6.1.1.4'
O O 0.0106 0.0060 'International Tables Vol C Tables 4.2.6.8 and 6.1.1.4'
N N 0.0061 0.0033 'International Tables Vol C Tables 4.2.6.8 and 6.1.1.4'
C C 0.0033 0.0016 'International Tables Vol C Tables 4.2.6.8 and 6.1.1.4'
H H 0.0000 0.0000 'International Tables Vol C Tables 4.2.6.8 and 6.1.1.4'

loop_
_geom_angle_atom_site_label_1
_geom_angle_atom_site_label_2
_geom_angle_atom_site_label_3
_geom_angle
_geom_angle_site_symmetry_1
_geom_angle_site_symmetry_3
N1 Co N1 174.60(11) . 2_655
N1 Co N5 92.70(6) . .
N1 Co N5 92.70(6) 2_655 .
N1 Co N3 83.30(8) . 2_655
N1 Co N3 98.74(8) 2_655 2_655
N5 Co N3 68.08(5) . 2_655
N1 Co N3 98.74(8) . .
N1 Co N3 83.30(8) 2_655 .
N5 Co N3 68.08(5) . .
N3 Co N3 136.15(11) 2_655 .
N1 Co N2 82.05(8) . .
N1 Co N2 94.01(8) 2_655 .
N5 Co N2 136.43(6) . .
N3 Co N2 151.87(8) 2_655 .
N3 Co N2 70.07(8) . .
N1 Co N2 94.01(8) . 2_655
N1 Co N2 82.06(8) 2_655 2_655
N5 Co N2 136.43(6) . 2_655
N3 Co N2 70.07(8) 2_655 2_655
N3 Co N2 151.87(8) . 2_655
N2 Co N2 87.14(11) . 2_655
C1 N1 Co 175.5(2) . .
N1 C1 C2 178.3(3) . .
C1 C2 H1 109.4 . .
C1 C2 H2 109.6 . .
H1 C2 H2 109.3 . .
C1 C2 H3 109.6 . .
H1 C2 H3 109.4 . .
H2 C2 H3 109.7 . .
C3 N2 C7 116.7(2) . .
C3 N2 Co 127.5(2) . .
C7 N2 Co 115.80(17) . .
N2 C3 C4 123.4(3) . .
N2 C3 H4 118.4 . .
C4 C3 H4 118.2 . .
C5 C4 C3 119.1(3) . .
C5 C4 H5 120.6 . .
C3 C4 H5 120.3 . .
C6 C5 C4 118.6(3) . .
C6 C5 H6 121.0 . .
C4 C5 H6 120.4 . .
C5 C6 C7 119.0(3) . .
C5 C6 H7 120.7 . .
C7 C6 H7 120.3 . .
N2 C7 C6 123.1(3) . .
N2 C7 C8 116.1(2) . .
C6 C7 C8 120.6(3) . .
N3 C8 C7 116.5(2) . .
N3 C8 H8 121.8 . .
C7 C8 H8 121.7 . .
C8 N3 N4 121.2(2) . .
C8 N3 Co 119.29(18) . .
N4 N3 Co 119.08(16) . .
N3 N4 C10 114.2(2) . .
N3 N4 C9 121.8(2) . .
C10 N4 C9 123.3(2) . .
N4 C9 H9 109.0 . .
N4 C9 H10 109.1 . .
H9 C9 H10 109.8 . .
N4 C9 H11 109.1 . .
H9 C9 H11 109.7 . .
H10 C9 H11 110.0 . .
C10 N5 C10 114.3(3) 2_655 .
C10 N5 Co 122.87(15) 2_655 .
C10 N5 Co 122.87(15) . .
N5 C10 N6 126.1(3) . .
N5 C10 N4 115.2(2) . .
N6 C10 N4 118.7(2) . .
C10 N6 C11 113.6(2) . .
N6 C11 N6 126.0(3) . 2_655
N6 C11 C12 117.00(16) . .
N6 C11 C12 117.00(16) 2_655 .
C13 C12 C13 119.7(3) . 2_655
C13 C12 C11 120.16(17) . .
C13 C12 C11 120.16(17) 2_655 .
C14 C13 C12 120.2(3) . .
C14 C13 H12 119.9 . .
C12 C13 H12 119.9 . .
C15 C14 C13 119.4(3) . .
C15 C14 H13 120.0 . .
C13 C14 H13 120.6 . .
C14 C15 C14 121.1(4) 2_655 .
C14 C15 H14 119.5 2_655 .
C14 C15 H14 119.5 . .
O2 Cl O3 123.1(3) . .
O2 Cl O1 118.2(2) . .
O3 Cl O1 110.3(3) . .
O2 Cl O6 116.6(3) . .
O1 Cl O6 123.0(3) . .
O2 Cl O4 94.8(3) . .
O3 Cl O4 107.8(4) . .
O1 Cl O4 96.5(3) . .
O6 Cl O4 64.1(5) . .
O2 Cl O5 84.1(3) . .
O3 Cl O5 63.1(4) . .
O1 Cl O5 95.2(2) . .
O6 Cl O5 105.0(5) . .
O4 Cl O5 167.2(3) . .
O6 O3 Cl 68.9(6) . .
O6 O3 O5 127.9(7) . .
Cl O3 O5 63.6(3) . .
Cl O4 O6 54.4(3) . .
O3 O5 Cl 53.3(3) . .
O3 O6 Cl 66.3(5) . .
O3 O6 O4 126.3(7) . .
Cl O6 O4 61.5(4) . .

loop_
_geom_bond_atom_site_label_1
_geom_bond_atom_site_label_2
_geom_bond_distance
_geom_bond_site_symmetry_2
Co N1 2.132(2) .
Co N1 2.132(2) 2_655
Co N5 2.190(3) .
Co N3 2.267(2) 2_655
Co N3 2.267(2) .
Co N2 2.280(2) .
Co N2 2.280(2) 2_655
N1 C1 1.128(4) .
C1 C2 1.453(5) .
C2 H1 0.9531 .
C2 H2 0.9494 .
C2 H3 0.9483 .
N2 C3 1.339(3) .
N2 C7 1.352(3) .
C3 C4 1.385(4) .
C3 H4 0.9492 .
C4 C5 1.380(5) .
C4 H5 0.9471 .
C5 C6 1.376(5) .
C5 H6 0.9463 .
C6 C7 1.388(4) .
C6 H7 0.9470 .
C7 C8 1.449(4) .
C8 N3 1.267(3) .
C8 H8 0.9554 .
N3 N4 1.359(3) .
N4 C10 1.371(3) .
N4 C9 1.455(3) .
C9 H9 0.9495 .
C9 H10 0.9466 .
C9 H11 0.9474 .
N5 C10 1.329(3) 2_655
N5 C10 1.329(3) .
C10 N6 1.336(3) .
N6 C11 1.339(3) .
C11 N6 1.340(3) 2_655
C11 C12 1.486(5) .
C12 C13 1.395(4) .
C12 C13 1.395(4) 2_655
C13 C14 1.387(4) .
C13 H12 0.9494 .
C14 C15 1.386(4) .
C14 H13 0.9486 .
C15 C14 1.386(4) 2_655
C15 H14 0.9498 .
Cl O2 1.363(3) .
Cl O3 1.374(5) .
Cl O1 1.397(2) .
Cl O6 1.400(7) .
Cl O4 1.514(5) .
Cl O5 1.535(5) .
O3 O6 1.056(9) .
O3 O5 1.527(9) .
O4 O6 1.548(11) .
